data_4511260
loop_
_publ_author_name
'Mistri, Soumen'
'Zangrando, Ennio'
'Figuerola, Albert'
'Adhikary, Amit'
'Konar, Sanjit'
'Cano, Joan'
'Manna, Subal Chandra'

_publ_section_title
;
 Syntheses, Crystal Structures, and Magnetic Properties of Metal--Organic
 Hybrid Materials of Mn(II)/Co(II): Three-Fold Interpenetrated
 \a-Polonium-like Network in One of Them
;
_journal_issue 7
_journal_name_full 'Crystal Growth &amp; Design'
_journal_page_first 3276
_journal_paper_doi 10.1021/cg500162x
_journal_volume 14
_journal_year 2014
_chemical_formula_moiety 'C24 H21 Co N2 O4, 0.5(H2 O)'
_chemical_formula_sum 'C24 H21 Co N2 O4.5'
_chemical_formula_weight 468.36
_chemical_name_systematic
;
 ?
;
_space_group_IT_number 2
_symmetry_cell_setting triclinic
_symmetry_space_group_name_Hall '-P 1'
_symmetry_space_group_name_H-M 'P -1'
_atom_sites_solution_hydrogens geom
_atom_sites_solution_primary direct
_atom_sites_solution_secondary difmap
_audit_creation_method SHELXL-97
_cell_angle_alpha 97.966(10)
_cell_angle_beta 96.212(11)
_cell_angle_gamma 98.244(13)
_cell_formula_units_Z 2
_cell_length_a 9.7210(10)
_cell_length_b 10.9804(18)
_cell_length_c 11.479(2)
_cell_measurement_temperature 293(2)
_cell_volume 1190.6(3)
_computing_cell_refinement 'Bruker SMART'
_computing_data_collection 'Bruker SMART'
_computing_data_reduction 'Bruker SAINT'
_computing_molecular_graphics 'Ortep3/windows (Farrugia,1997)'
_computing_publication_material 'Wingx 1.80.05 (Farrugia, 1999)'
_computing_structure_refinement 'SHELXL-97 (Sheldrick, 1997)'
_computing_structure_solution 'SHELXS-97 (Sheldrick, 1990)'
_diffrn_ambient_temperature 293(2)
_diffrn_measured_fraction_theta_full 0.988
_diffrn_measured_fraction_theta_max 0.988
_diffrn_measurement_device_type 'CCD area detector'
_diffrn_measurement_method '\p and \w scans'
_diffrn_radiation_monochromator graphite
_diffrn_radiation_source 'fine-focus sealed tube'
_diffrn_radiation_type MoK\a
_diffrn_radiation_wavelength 0.71073
_diffrn_reflns_av_R_equivalents 0.0626
_diffrn_reflns_av_sigmaI/netI 0.0817
_diffrn_reflns_limit_h_max 12
_diffrn_reflns_limit_h_min -11
_diffrn_reflns_limit_k_max 13
_diffrn_reflns_limit_k_min -13
_diffrn_reflns_limit_l_max 14
_diffrn_reflns_limit_l_min -14
_diffrn_reflns_number 16898
_diffrn_reflns_theta_full 26.37
_diffrn_reflns_theta_max 26.37
_diffrn_reflns_theta_min 1.81
_exptl_absorpt_coefficient_mu 0.753
_exptl_absorpt_process_details 'SADABS (Sheldrick, 1996)'
_exptl_crystal_density_diffrn 1.306
_exptl_crystal_density_method 'not measured'
_exptl_crystal_F_000 484
_refine_diff_density_max 0.566
_refine_diff_density_min -0.468
_refine_diff_density_rms 0.084
_refine_ls_extinction_method none
_refine_ls_goodness_of_fit_ref 0.975
_refine_ls_hydrogen_treatment mixed
_refine_ls_matrix_type full
_refine_ls_number_parameters 360
_refine_ls_number_reflns 4810
_refine_ls_number_restraints 67
_refine_ls_restrained_S_all 1.024
_refine_ls_R_factor_all 0.1069
_refine_ls_R_factor_gt 0.0626
_refine_ls_shift/su_max 0.000
_refine_ls_shift/su_mean 0.000
_refine_ls_structure_factor_coef Fsqd
_refine_ls_weighting_details 'calc w=1/[\s^2^(Fo^2^)+(0.1077P)^2^+0.0000P] where P=(Fo^2^+2Fc^2^)/3'
_refine_ls_weighting_scheme calc
_refine_ls_wR_factor_gt 0.1634
_refine_ls_wR_factor_ref 0.1855
_reflns_number_gt 2886
_reflns_number_total 4810
_reflns_threshold_expression >2\s(I)
_cod_data_source_file cg500162x_si_002.cif
_cod_data_source_block complex-3
_cod_depositor_comments 'Adding full bibliography for 4511258--4511260.cif.'
_cod_original_formula_sum 'C24 H21 Co N2 O4.50'
_cod_database_code 4511260

loop_
_symmetry_equiv_pos_as_xyz
'x, y, z'
'-x, -y, -z'

loop_
_atom_site_label
_atom_site_type_symbol
_atom_site_fract_x
_atom_site_fract_y
_atom_site_fract_z
_atom_site_U_iso_or_equiv
_atom_site_adp_type
_atom_site_occupancy
_atom_site_symmetry_multiplicity
_atom_site_calc_flag
_atom_site_refinement_flags
_atom_site_disorder_assembly
_atom_site_disorder_group
Co Co 0.40233(6) 0.11669(4) 0.88896(5) 0.0450(2) Uani 1 1 d . . 1
O1 O 0.5175(3) -0.0126(2) 0.8380(3) 0.0607(8) Uani 1 1 d . A 1
O2 O 0.5659(3) -0.1667(2) 0.9328(3) 0.0582(8) Uani 1 1 d . . 1
O3 O 0.2740(4) 0.2594(3) 0.8616(4) 0.0763(10) Uani 1 1 d . B 1
O4 O 0.3158(4) 0.1382(4) 0.7091(3) 0.0799(10) Uani 1 1 d . C 1
C13 C 0.5362(4) -0.1219(4) 0.8413(4) 0.0479(10) Uani 1 1 d D A 1
C14 C 0.5255(5) -0.2040(4) 0.7241(4) 0.0630(13) Uani 1 1 d D A 1
H14 H 0.5177 -0.1679 0.6556 0.076 Uiso 1 1 calc R A 1
C15 C 0.5265(5) -0.3222(4) 0.7134(4) 0.0572(12) Uani 1 1 d D A 1
H15 H 0.5372 -0.3549 0.7837 0.069 Uiso 1 1 calc R A 1
C16 C 0.5129(5) -0.4119(4) 0.6027(4) 0.0540(11) Uani 1 1 d D A 1
C17 C 0.5053(6) -0.3757(4) 0.4918(4) 0.0735(15) Uani 1 1 d . . 1
H17 H 0.5090 -0.2918 0.4854 0.088 Uiso 1 1 calc R . 1
C18 C 0.5076(6) -0.5374(4) 0.6096(4) 0.0706(14) Uani 1 1 d . . 1
H18 H 0.5128 -0.5635 0.6834 0.085 Uiso 1 1 calc R . 1
C19 C 0.2607(6) 0.2260(6) 0.7529(6) 0.0794(16) Uani 1 1 d D . 1
C20 C 0.195(4) 0.324(2) 0.698(2) 0.125(11) Uani 0.50 1 d PD . 1
H20 H 0.2051 0.4043 0.7403 0.150 Uiso 0.50 1 d PR . 1
C21 C 0.120(2) 0.2934(17) 0.6002(14) 0.122(6) Uani 0.50 1 d PD . 1
H21 H 0.1021 0.2127 0.5583 0.146 Uiso 0.50 1 d PR . 1
C22 C 0.0538(15) 0.3919(12) 0.5421(11) 0.136(10) Uani 0.50 1 d PGD . 1
C23 C -0.0569(15) 0.3328(9) 0.4569(12) 0.152(9) Uani 0.50 1 d PG . 1
H23 H -0.0846 0.2470 0.4489 0.183 Uiso 0.50 1 d PR . 1
C24 C -0.1260(13) 0.4017(10) 0.3837(11) 0.139(9) Uani 0.50 1 d PG . 1
H24 H -0.2001 0.3622 0.3267 0.167 Uiso 0.50 1 d PR . 1
C25 C -0.0845(14) 0.5298(10) 0.3957(10) 0.096(6) Uani 0.50 1 d PG . 1
C26 C 0.0262(15) 0.5890(9) 0.4809(11) 0.108(6) Uani 0.50 1 d PG . 1
H26 H 0.0539 0.6747 0.4890 0.130 Uiso 0.50 1 d PR . 1
C27 C 0.0953(14) 0.5200(12) 0.5542(10) 0.142(10) Uani 0.50 1 d PG . 1
H27 H 0.1694 0.5596 0.6112 0.170 Uiso 0.50 1 d PR . 1
C28 C -0.1579(14) 0.6035(12) 0.3211(13) 0.078(4) Uani 0.50 1 d PD . 1
H28 H -0.1984 0.5645 0.2455 0.093 Uiso 0.50 1 d PR . 1
C29 C -0.172(3) 0.7184(15) 0.344(2) 0.085(6) Uani 0.50 1 d PD . 1
H29 H -0.1351 0.7627 0.4180 0.102 Uiso 0.50 1 d PR . 1
N1 N 0.5789(4) 0.2579(3) 0.8794(3) 0.0499(9) Uani 1 1 d . . 1
C1 C 0.6651(5) 0.2486(4) 0.7972(5) 0.0671(14) Uani 1 1 d . . 1
H1 H 0.6537 0.1746 0.7442 0.081 Uiso 1 1 calc R . 1
C2 C 0.7692(6) 0.3421(5) 0.7868(5) 0.0800(16) Uani 1 1 d . . 1
H2 H 0.8260 0.3310 0.7273 0.096 Uiso 1 1 calc R . 1
C3 C 0.7913(5) 0.4537(4) 0.8643(5) 0.0745(15) Uani 1 1 d . . 1
C4 C 0.7006(6) 0.4633(4) 0.9480(5) 0.0724(15) Uani 1 1 d . . 1
H4 H 0.7084 0.5365 1.0015 0.087 Uiso 1 1 calc R . 1
C5 C 0.5986(5) 0.3645(4) 0.9522(4) 0.0631(13) Uani 1 1 d . . 1
H5 H 0.5395 0.3733 1.0103 0.076 Uiso 1 1 calc R . 1
C6 C 0.9054(7) 0.5587(5) 0.8555(7) 0.115(2) Uani 1 1 d . . 1
H6A H 0.9884 0.5501 0.9067 0.138 Uiso 1 1 calc R . 1
H6B H 0.9278 0.5487 0.7748 0.138 Uiso 1 1 calc R . 1
C7 C 0.8778(6) 0.6809(5) 0.8848(8) 0.137(3) Uani 1 1 d . . 1
H7A H 0.8500 0.6896 0.9638 0.164 Uiso 1 1 calc R . 1
H7B H 0.7985 0.6915 0.8304 0.164 Uiso 1 1 calc R . 1
N2 N 1.2239(4) 0.9760(3) 0.8894(4) 0.0626(10) Uani 1 1 d D . 1
C8 C 0.9956(6) 0.7845(5) 0.8824(6) 0.0869(18) Uani 1 1 d D . 1
C9A C 1.0686(16) 0.7998(12) 0.7856(11) 0.114(5) Uani 0.506(8) 1 d PDU . 1
H9A H 1.0375 0.7485 0.7133 0.137 Uiso 0.506(8) 1 calc PR . 1
C10A C 1.1856(14) 0.8895(11) 0.7954(11) 0.097(4) Uani 0.506(8) 1 d PDU . 1
H10A H 1.2395 0.8890 0.7332 0.117 Uiso 0.506(8) 1 calc PR . 1
C11A C 1.1718(12) 0.9537(12) 0.9900(10) 0.071(3) Uani 0.506(8) 1 d PDU . 1
H11A H 1.2103 1.0040 1.0613 0.085 Uiso 0.506(8) 1 calc PR . 1
C12A C 1.0622(13) 0.8578(12) 0.9899(10) 0.079(4) Uani 0.506(8) 1 d PDU . 1
H12A H 1.0322 0.8416 1.0612 0.095 Uiso 0.506(8) 1 calc PR . 1
C9 C 0.9821(16) 0.8768(13) 0.8095(14) 0.121(5) Uani 0.494(8) 1 d PDU . 2
H9 H 0.8968 0.8801 0.7657 0.145 Uiso 0.494(8) 1 d PR . 2
C10 C 1.1013(14) 0.9682(13) 0.8137(13) 0.120(5) Uani 0.506(8) 1 d PDU . 2
H10 H 1.0952 1.0283 0.7645 0.144 Uiso 0.494(8) 1 d PR . 2
C11 C 1.2149(14) 0.8972(11) 0.9561(12) 0.075(4) Uani 0.494(8) 1 d PDU . 2
H11 H 1.2935 0.9010 1.0112 0.091 Uiso 0.494(8) 1 d PR . 2
C12 C 1.1103(14) 0.8018(12) 0.9551(13) 0.086(4) Uani 0.494(8) 1 d PDU . 2
H12 H 1.1232 0.7441 1.0058 0.103 Uiso 0.494(8) 1 d PR . 2
O1W O 0.3548(16) -0.0037(11) 0.4986(8) 0.176(5) Uani 0.50 1 d P . .

loop_
_atom_site_aniso_label
_atom_site_aniso_U_11
_atom_site_aniso_U_22
_atom_site_aniso_U_33
_atom_site_aniso_U_23
_atom_site_aniso_U_13
_atom_site_aniso_U_12
Co 0.0512(4) 0.0318(3) 0.0505(4) 0.0070(2) 0.0060(3) 0.0012(2)
O1 0.074(2) 0.0363(15) 0.072(2) 0.0032(14) 0.0125(17) 0.0096(14)
O2 0.082(2) 0.0423(16) 0.0472(18) 0.0006(14) 0.0096(16) 0.0051(15)
O3 0.071(3) 0.066(2) 0.096(3) 0.022(2) 0.008(2) 0.0161(18)
O4 0.087(3) 0.080(2) 0.072(2) 0.019(2) -0.003(2) 0.014(2)
C13 0.054(3) 0.038(2) 0.050(3) 0.002(2) 0.011(2) 0.0057(18)
C14 0.088(4) 0.044(2) 0.057(3) 0.008(2) 0.004(3) 0.016(2)
C15 0.069(3) 0.049(3) 0.051(3) 0.002(2) 0.004(2) 0.010(2)
C16 0.061(3) 0.051(3) 0.045(3) -0.004(2) 0.003(2) 0.010(2)
C17 0.125(5) 0.040(2) 0.054(3) 0.003(2) 0.008(3) 0.016(3)
C18 0.112(4) 0.050(3) 0.051(3) 0.007(2) 0.013(3) 0.016(3)
C19 0.064(4) 0.076(4) 0.103(5) 0.039(4) -0.001(4) 0.010(3)
C20 0.068(15) 0.20(3) 0.09(2) 0.050(17) -0.027(13) -0.008(17)
C21 0.122(17) 0.137(16) 0.119(16) 0.045(12) 0.023(12) 0.030(12)
C22 0.092(14) 0.21(2) 0.17(2) 0.148(19) 0.039(14) 0.088(16)
C23 0.083(12) 0.18(2) 0.24(3) 0.140(18) 0.030(15) 0.062(14)
C24 0.096(12) 0.177(18) 0.17(2) 0.104(16) -0.008(13) 0.046(13)
C25 0.096(12) 0.113(13) 0.106(14) 0.052(10) 0.044(11) 0.052(10)
C26 0.122(15) 0.141(17) 0.080(10) 0.056(11) -0.006(10) 0.061(13)
C27 0.079(13) 0.26(3) 0.104(17) 0.07(2) 0.015(12) 0.055(17)
C28 0.051(7) 0.115(11) 0.091(10) 0.066(8) 0.015(7) 0.040(7)
C29 0.072(15) 0.112(12) 0.071(16) 0.049(11) -0.036(10) 0.018(12)
N1 0.053(2) 0.0345(17) 0.061(2) 0.0071(16) 0.0122(19) -0.0005(15)
C1 0.073(4) 0.044(2) 0.087(4) 0.012(2) 0.025(3) 0.004(2)
C2 0.080(4) 0.057(3) 0.107(4) 0.016(3) 0.041(3) 0.003(3)
C3 0.060(3) 0.047(3) 0.114(5) 0.014(3) 0.020(3) -0.007(2)
C4 0.078(4) 0.044(3) 0.086(4) -0.006(2) 0.015(3) -0.010(2)
C5 0.068(3) 0.040(2) 0.075(3) 0.000(2) 0.022(3) -0.010(2)
C6 0.099(5) 0.061(4) 0.183(7) 0.017(4) 0.054(5) -0.016(3)
C7 0.076(4) 0.047(3) 0.285(11) 0.018(4) 0.055(5) -0.014(3)
N2 0.059(3) 0.049(2) 0.073(3) 0.008(2) 0.005(2) -0.0124(18)
C8 0.069(4) 0.049(3) 0.143(6) 0.018(3) 0.030(4) -0.003(3)
C9A 0.114(8) 0.089(7) 0.114(8) -0.024(6) 0.033(7) -0.044(6)
C10A 0.094(8) 0.090(7) 0.094(8) -0.001(6) 0.031(6) -0.030(6)
C11A 0.064(7) 0.067(6) 0.081(7) 0.022(5) 0.016(5) -0.005(5)
C12A 0.066(7) 0.083(7) 0.096(7) 0.029(6) 0.036(6) 0.003(6)
C9 0.093(8) 0.102(8) 0.161(10) 0.068(7) -0.029(7) -0.018(6)
C10 0.103(8) 0.100(7) 0.146(9) 0.062(7) -0.030(7) -0.032(6)
C11 0.065(7) 0.059(6) 0.094(8) 0.030(6) -0.019(6) -0.016(5)
C12 0.088(8) 0.071(7) 0.101(8) 0.043(6) -0.001(7) 0.004(6)
O1W 0.309(17) 0.155(9) 0.084(7) 0.015(6) 0.077(9) 0.074(11)

loop_
_atom_type_symbol
_atom_type_description
_atom_type_scat_dispersion_real
_atom_type_scat_dispersion_imag
_atom_type_scat_source
C C 0.0033 0.0016 'International Tables Vol C Tables 4.2.6.8 and 6.1.1.4'
H H 0.0000 0.0000 'International Tables Vol C Tables 4.2.6.8 and 6.1.1.4'
N N 0.0061 0.0033 'International Tables Vol C Tables 4.2.6.8 and 6.1.1.4'
O O 0.0106 0.0060 'International Tables Vol C Tables 4.2.6.8 and 6.1.1.4'
Co Co 0.3494 0.9721 'International Tables Vol C Tables 4.2.6.8 and 6.1.1.4'

loop_
_geom_angle_atom_site_label_1
_geom_angle_atom_site_label_2
_geom_angle_atom_site_label_3
_geom_angle
_geom_angle_site_symmetry_1
_geom_angle_site_symmetry_3
O1 Co O2 110.89(13) . 2_657
O1 Co N2 91.20(14) . 1_445
O2 Co N2 94.58(14) 2_657 1_445
O1 Co N1 88.53(13) . .
O2 Co N1 88.09(13) 2_657 .
N2 Co N1 177.23(14) 1_445 .
O1 Co O3 154.69(15) . .
O2 Co O3 93.56(14) 2_657 .
N2 Co O3 93.33(15) 1_445 .
N1 Co O3 85.76(13) . .
O1 Co O4 96.13(14) . .
O2 Co O4 152.70(14) 2_657 .
N2 Co O4 88.48(15) 1_445 .
N1 Co O4 88.81(14) . .
O3 Co O4 59.16(14) . .
O1 Co C19 125.6(2) . .
O2 Co C19 123.1(2) 2_657 .
N2 Co C19 91.16(18) 1_445 .
N1 Co C19 86.76(16) . .
O3 Co C19 29.53(16) . .
O4 Co C19 29.63(17) . .
C13 O1 Co 145.0(3) . .
C13 O2 Co 140.0(3) . 2_657
C19 O3 Co 90.5(3) . .
C19 O4 Co 89.1(3) . .
O2 C13 O1 125.6(4) . .
O2 C13 C14 118.1(4) . .
O1 C13 C14 116.3(4) . .
C15 C14 C13 123.3(4) . .
C15 C14 H14 118.3 . .
C13 C14 H14 118.3 . .
C14 C15 C16 127.7(5) . .
C14 C15 H15 116.1 . .
C16 C15 H15 116.1 . .
C17 C16 C18 118.4(4) . .
C17 C16 C15 122.6(4) . .
C18 C16 C15 119.0(4) . .
C18 C17 C16 120.8(4) 2_646 .
C18 C17 H17 119.6 2_646 .
C16 C17 H17 119.6 . .
C17 C18 C16 120.8(4) 2_646 .
C17 C18 H18 119.6 2_646 .
C16 C18 H18 119.6 . .
O3 C19 O4 121.2(5) . .
O3 C19 C20 106.0(13) . .
O4 C19 C20 131.8(15) . .
O3 C19 C29 126.3(11) . 2_566
O4 C19 C29 112.5(11) . 2_566
C20 C19 C29 23.1(12) . 2_566
O3 C19 Co 60.0(3) . .
O4 C19 Co 61.2(3) . .
C20 C19 Co 163.1(9) . .
C29 C19 Co 173.5(9) 2_566 .
C29 C20 C28 106(3) 2_566 2_566
C29 C20 C21 33.9(18) 2_566 .
C28 C20 C21 72.5(15) 2_566 .
C29 C20 C19 85(3) 2_566 .
C28 C20 C19 169(3) 2_566 .
C21 C20 C19 119(2) . .
C29 C20 H20 155.4 2_566 .
C28 C20 H20 49.0 2_566 .
C21 C20 H20 121.5 . .
C19 C20 H20 119.7 . .
C29 C21 C20 25.2(19) 2_566 .
C29 C21 C28 69.0(17) 2_566 2_566
C20 C21 C28 43.8(12) . 2_566
C29 C21 C22 145(2) 2_566 .
C20 C21 C22 119.6(19) . .
C28 C21 C22 75.9(12) 2_566 .
C29 C21 C25 115(2) 2_566 2_566
C20 C21 C25 89.9(16) . 2_566
C28 C21 C25 46.2(8) 2_566 2_566
C22 C21 C25 29.7(9) . 2_566
C29 C21 H21 98.9 2_566 .
C20 C21 H21 124.0 . .
C28 C21 H21 167.5 2_566 .
C22 C21 H21 116.4 . .
C25 C21 H21 146.1 2_566 .
C26 C22 C25 95(2) 2_566 2_566
C26 C22 C23 47.2(15) 2_566 .
C25 C22 C23 142.1(14) 2_566 .
C26 C22 C27 82.3(15) 2_566 .
C25 C22 C27 37.6(14) 2_566 .
C23 C22 C27 120.0 . .
C26 C22 C21 142(2) 2_566 .
C25 C22 C21 102.5(13) 2_566 .
C23 C22 C21 109.0(10) . .
C27 C22 C21 130.6(10) . .
C26 C22 C28 137(2) 2_566 2_566
C25 C22 C28 55.6(10) 2_566 2_566
C23 C22 C28 149.7(8) . 2_566
C27 C22 C28 87.7(8) . 2_566
C21 C22 C28 46.8(8) . 2_566
C26 C23 C24 89.8(10) 2_566 .
C26 C23 C22 37.9(12) 2_566 .
C24 C23 C22 120.0 . .
C26 C23 C27 53.5(8) 2_566 2_566
C24 C23 C27 36.3(7) . 2_566
C22 C23 C27 86.3(7) . 2_566
C26 C23 H23 142.4 2_566 .
C24 C23 H23 120.0 . .
C22 C23 H23 120.0 . .
C27 C23 H23 150.5 2_566 .
C27 C24 C23 90.2(10) 2_566 .
C27 C24 C25 37.6(12) 2_566 .
C23 C24 C25 120.0 . .
C27 C24 C26 53.8(10) 2_566 2_566
C23 C24 C26 36.4(7) . 2_566
C25 C24 C26 86.2(7) . 2_566
C27 C24 H24 142.1 2_566 .
C23 C24 H24 120.0 . .
C25 C24 H24 120.0 . .
C26 C24 H24 150.6 2_566 .
C27 C25 C22 95.2(19) 2_566 2_566
C27 C25 C26 82.5(15) 2_566 .
C22 C25 C26 37.9(12) 2_566 .
C27 C25 C24 47.1(14) 2_566 .
C22 C25 C24 142.4(12) 2_566 .
C26 C25 C24 120.0 . .
C27 C25 C28 144(2) 2_566 .
C22 C25 C28 88.9(12) 2_566 .
C26 C25 C28 119.5(9) . .
C24 C25 C28 120.5(9) . .
C27 C25 C21 131.0(18) 2_566 2_566
C22 C25 C21 47.8(9) 2_566 2_566
C26 C25 C21 81.2(7) . 2_566
C24 C25 C21 153.7(8) . 2_566
C28 C25 C21 41.1(9) . 2_566
C22 C26 C23 95(2) 2_566 2_566
C22 C26 C27 144.5(16) 2_566 .
C23 C26 C27 90.2(17) 2_566 .
C22 C26 C25 47.2(13) 2_566 .
C23 C26 C25 142.1(18) 2_566 .
C27 C26 C25 120.0 . .
C22 C26 C27 64.0(15) 2_566 2_566
C23 C26 C27 140(3) 2_566 2_566
C27 C26 C27 90.1(7) . 2_566
C25 C26 C27 33.5(8) . 2_566
C22 C26 C24 135(2) 2_566 2_566
C23 C26 C24 53.8(10) 2_566 2_566
C27 C26 C24 36.4(10) . 2_566
C25 C26 C24 150.6(11) . 2_566
C27 C26 C24 117.2(14) 2_566 2_566
C22 C26 H26 82.3 2_566 .
C23 C26 H26 37.6 2_566 .
C27 C26 H26 120.0 . .
C25 C26 H26 120.0 . .
C27 C26 H26 146.3 2_566 .
C24 C26 H26 86.2 2_566 .
C25 C27 C24 95(2) 2_566 2_566
C25 C27 C26 144.2(19) 2_566 .
C24 C27 C26 89.8(17) 2_566 .
C25 C27 C22 47.1(18) 2_566 .
C24 C27 C22 142.4(19) 2_566 .
C26 C27 C22 120.0 . .
C25 C27 C26 64.1(16) 2_566 2_566
C24 C27 C26 140(3) 2_566 2_566
C26 C27 C26 89.9(7) . 2_566
C22 C27 C26 33.7(7) . 2_566
C25 C27 C23 135(3) 2_566 2_566
C24 C27 C23 53.5(11) 2_566 2_566
C26 C27 C23 36.3(9) . 2_566
C22 C27 C23 150.5(10) . 2_566
C26 C27 C23 116.8(14) 2_566 2_566
C25 C27 H27 82.5 2_566 .
C24 C27 H27 37.9 2_566 .
C26 C27 H27 120.0 . .
C22 C27 H27 120.0 . .
C26 C27 H27 146.5 2_566 .
C23 C27 H27 86.3 2_566 .
C20 C28 C29 27.6(15) 2_566 .
C20 C28 C21 63.7(14) 2_566 2_566
C29 C28 C21 36.1(9) . 2_566
C20 C28 C25 156(2) 2_566 .
C29 C28 C25 128.8(16) . .
C21 C28 C25 92.7(14) 2_566 .
C20 C28 C22 121(2) 2_566 2_566
C29 C28 C22 93.4(13) . 2_566
C21 C28 C22 57.3(11) 2_566 2_566
C25 C28 C22 35.5(7) . 2_566
C20 C28 H28 86.3 2_566 .
C29 C28 H28 113.8 . .
C21 C28 H28 149.5 2_566 .
C25 C28 H28 117.4 . .
C22 C28 H28 152.6 2_566 .
C20 C29 C21 121(3) 2_566 2_566
C20 C29 C28 46(2) 2_566 .
C21 C29 C28 74.9(17) 2_566 .
C20 C29 C19 72(3) 2_566 2_566
C21 C29 C19 167(2) 2_566 2_566
C28 C29 C19 118.1(16) . 2_566
C20 C29 H29 163.3 2_566 .
C21 C29 H29 44.1 2_566 .
C28 C29 H29 118.3 . .
C19 C29 H29 123.4 2_566 .
C5 N1 C1 116.3(4) . .
C5 N1 Co 119.5(3) . .
C1 N1 Co 124.0(3) . .
N1 C1 C2 123.3(4) . .
N1 C1 H1 118.4 . .
C2 C1 H1 118.4 . .
C1 C2 C3 120.5(5) . .
C1 C2 H2 119.7 . .
C3 C2 H2 119.7 . .
C4 C3 C2 115.9(4) . .
C4 C3 C6 122.2(5) . .
C2 C3 C6 121.9(5) . .
C5 C4 C3 119.7(4) . .
C5 C4 H4 120.1 . .
C3 C4 H4 120.1 . .
N1 C5 C4 124.3(4) . .
N1 C5 H5 117.9 . .
C4 C5 H5 117.9 . .
C7 C6 C3 117.2(6) . .
C7 C6 H6A 108.0 . .
C3 C6 H6A 108.0 . .
C7 C6 H6B 108.0 . .
C3 C6 H6B 108.0 . .
H6A C6 H6B 107.2 . .
C6 C7 C8 116.5(6) . .
C6 C7 H7A 108.2 . .
C8 C7 H7A 108.2 . .
C6 C7 H7B 108.2 . .
C8 C7 H7B 108.2 . .
H7A C7 H7B 107.3 . .
C10A N2 C11A 116.9(8) . .
C10A N2 Co 118.6(6) . 1_665
C11A N2 Co 122.4(6) . 1_665
C9A C8 C12A 113.8(8) . .
C9A C8 C7 125.1(7) . .
C12A C8 C7 119.5(7) . .
C10A C9A C8 121.2(10) . .
C10A C9A H9A 119.4 . .
C8 C9A H9A 119.4 . .
N2 C10A C9A 122.5(10) . .
N2 C10A H10A 118.8 . .
C9A C10A H10A 118.8 . .
N2 C11A C12A 121.8(10) . .
N2 C11A H11A 119.1 . .
C12A C11A H11A 119.1 . .
N2 C11A H11 83.6 . .
C12A C11A H11 104.8 . .
H11A C11A H11 81.5 . .
C11A C12A C8 120.6(10) . .
C11A C12A H12A 119.7 . .
C8 C12A H12A 119.7 . .
C11A C12A H12 107.8 . .
C8 C12A H12 83.2 . .
H12A C12A H12 79.1 . .
C10 C9 H9 122.1 . .
C9 C10 H10 117.7 . .
C12 C11 H11 115.7 . .
C11 C12 H12 118.8 . .

loop_
_geom_bond_atom_site_label_1
_geom_bond_atom_site_label_2
_geom_bond_distance
_geom_bond_site_symmetry_2
Co O1 1.994(3) .
Co O2 2.021(3) 2_657
Co N2 2.152(4) 1_445
Co N1 2.165(3) .
Co O3 2.173(3) .
Co O4 2.201(3) .
Co C19 2.510(6) .
O1 C13 1.244(4) .
O2 C13 1.244(5) .
O2 Co 2.021(3) 2_657
O3 C19 1.238(7) .
O4 C19 1.241(7) .
C13 C14 1.497(6) .
C14 C15 1.288(6) .
C14 H14 0.9300 .
C15 C16 1.478(5) .
C15 H15 0.9300 .
C16 C17 1.383(6) .
C16 C18 1.385(6) .
C17 C18 1.381(6) 2_646
C17 H17 0.9300 .
C18 C17 1.381(6) 2_646
C18 H18 0.9300 .
C19 C20 1.503(19) .
C19 C29 1.573(16) 2_566
C20 C29 0.62(3) 2_566
C20 C28 0.96(2) 2_566
C20 C21 1.247(17) .
C20 H20 0.9300 .
C21 C29 0.810(19) 2_566
C21 C28 1.33(2) 2_566
C21 C22 1.530(16) .
C21 C25 2.02(2) 2_566
C21 H21 0.9300 .
C22 C26 0.86(2) 2_566
C22 C25 1.02(3) 2_566
C22 C23 1.3900 .
C22 C27 1.3900 .
C22 C28 1.764(19) 2_566
C23 C26 1.02(2) 2_566
C23 C24 1.3900 .
C23 C27 1.729(17) 2_566
C23 H23 0.9300 .
C24 C27 1.02(2) 2_566
C24 C25 1.3900 .
C24 C26 1.72(2) 2_566
C24 H24 0.9300 .
C25 C27 0.85(2) 2_566
C25 C22 1.023(19) 2_566
C25 C26 1.3900 .
C25 C28 1.456(12) .
C25 C21 2.02(2) 2_566
C26 C22 0.86(2) 2_566
C26 C23 1.02(2) 2_566
C26 C27 1.3900 .
C26 C27 1.53(2) 2_566
C26 C24 1.72(2) 2_566
C26 H26 0.9300 .
C27 C25 0.85(3) 2_566
C27 C24 1.02(2) 2_566
C27 C26 1.53(3) 2_566
C27 C23 1.73(2) 2_566
C27 H27 0.9300 .
C28 C20 0.96(2) 2_566
C28 C29 1.282(17) .
C28 C21 1.33(2) 2_566
C28 C22 1.764(19) 2_566
C28 H28 0.9300 .
C29 C20 0.62(3) 2_566
C29 C21 0.810(19) 2_566
C29 C19 1.573(16) 2_566
C29 H29 0.9300 .
N1 C5 1.318(5) .
N1 C1 1.331(6) .
C1 C2 1.361(6) .
C1 H1 0.9300 .
C2 C3 1.386(7) .
C2 H2 0.9300 .
C3 C4 1.376(7) .
C3 C6 1.504(7) .
C4 C5 1.370(6) .
C4 H4 0.9300 .
C5 H5 0.9300 .
C6 C7 1.407(8) .
C6 H6A 0.9700 .
C6 H6B 0.9700 .
C7 C8 1.500(7) .
C7 H7A 0.9700 .
C7 H7B 0.9700 .
N2 C10A 1.316(10) .
N2 C11A 1.349(10) .
N2 Co 2.152(4) 1_665
C8 C9A 1.398(11) .
C8 C12A 1.410(11) .
C9A C10A 1.377(15) .
C9A H9A 0.9300 .
C10A H10A 0.9300 .
C11A C12A 1.386(15) .
C11A H11A 0.9300 .
C11A H11 1.4027 .
C12A H12A 0.9300 .
C12A H12 1.4821 .
C9 C10 1.413(17) .
C9 H9 0.9300 .
C10 H10 0.9300 .
C11 C12 1.349(16) .
C11 H11 0.9300 .
C12 H12 0.9300 .

loop_
_geom_torsion_atom_site_label_1
_geom_torsion_atom_site_label_2
_geom_torsion_atom_site_label_3
_geom_torsion_atom_site_label_4
_geom_torsion
_geom_torsion_site_symmetry_1
_geom_torsion_site_symmetry_4
O2 Co O1 C13 66.2(5) 2_657 .
N2 Co O1 C13 -29.1(5) 1_445 .
N1 Co O1 C13 153.6(5) . .
O3 Co O1 C13 -129.5(5) . .
O4 Co O1 C13 -117.7(5) . .
C19 Co O1 C13 -121.4(5) . .
O1 Co O3 C19 13.4(5) . .
O2 Co O3 C19 178.7(3) 2_657 .
N2 Co O3 C19 -86.5(3) 1_445 .
N1 Co O3 C19 90.9(3) . .
O4 Co O3 C19 -0.2(3) . .
O1 Co O4 C19 -173.9(3) . .
O2 Co O4 C19 -2.0(5) 2_657 .
N2 Co O4 C19 95.0(3) 1_445 .
N1 Co O4 C19 -85.5(3) . .
O3 Co O4 C19 0.2(3) . .
Co O2 C13 O1 1.5(8) 2_657 .
Co O2 C13 C14 179.7(3) 2_657 .
Co O1 C13 O2 -60.0(7) . .
Co O1 C13 C14 121.8(5) . .
O2 C13 C14 C15 9.7(7) . .
O1 C13 C14 C15 -171.9(5) . .
C13 C14 C15 C16 178.2(4) . .
C14 C15 C16 C17 4.2(8) . .
C14 C15 C16 C18 -175.9(5) . .
C18 C16 C17 C18 0.2(9) . 2_646
C15 C16 C17 C18 -179.9(5) . 2_646
C17 C16 C18 C17 -0.2(9) . 2_646
C15 C16 C18 C17 179.9(5) . 2_646
Co O3 C19 O4 0.4(6) . .
Co O3 C19 C20 -169.6(16) . .
Co O3 C19 C29 177.9(15) . 2_566
Co O4 C19 O3 -0.4(6) . .
Co O4 C19 C20 166.7(19) . .
Co O4 C19 C29 -178.2(13) . 2_566
O1 Co C19 O3 -173.0(3) . .
O2 Co C19 O3 -1.5(4) 2_657 .
N2 Co C19 O3 94.7(3) 1_445 .
N1 Co C19 O3 -87.1(3) . .
O4 Co C19 O3 179.6(6) . .
O1 Co C19 O4 7.4(4) . .
O2 Co C19 O4 178.9(3) 2_657 .
N2 Co C19 O4 -84.9(3) 1_445 .
N1 Co C19 O4 93.3(3) . .
O3 Co C19 O4 -179.6(6) . .
O1 Co C19 C20 -136(6) . .
O2 Co C19 C20 35(6) 2_657 .
N2 Co C19 C20 131(6) 1_445 .
N1 Co C19 C20 -51(6) . .
O3 Co C19 C20 37(6) . .
O4 Co C19 C20 -144(6) . .
O1 Co C19 C29 23(12) . 2_566
O2 Co C19 C29 -166(12) 2_657 2_566
N2 Co C19 C29 -70(12) 1_445 2_566
N1 Co C19 C29 108(12) . 2_566
O3 Co C19 C29 -164(12) . 2_566
O4 Co C19 C29 15(11) . 2_566
O3 C19 C20 C29 -153(7) . 2_566
O4 C19 C20 C29 38(8) . 2_566
Co C19 C20 C29 174(3) . 2_566
O3 C19 C20 C28 15(23) . 2_566
O4 C19 C20 C28 -154(22) . 2_566
C29 C19 C20 C28 168(30) 2_566 2_566
Co C19 C20 C28 -18(29) . 2_566
O3 C19 C20 C21 -152(3) . .
O4 C19 C20 C21 40(5) . .
C29 C19 C20 C21 2(4) 2_566 .
Co C19 C20 C21 176(3) . .
C28 C20 C21 C29 179(12) 2_566 2_566
C19 C20 C21 C29 -4(8) . 2_566
C29 C20 C21 C28 -179(12) 2_566 2_566
C19 C20 C21 C28 177(6) . 2_566
C29 C20 C21 C22 -176(9) 2_566 .
C28 C20 C21 C22 4(4) 2_566 .
C19 C20 C21 C22 -179(2) . .
C29 C20 C21 C25 -177(10) 2_566 2_566
C28 C20 C21 C25 2(3) 2_566 2_566
C19 C20 C21 C25 180(3) . 2_566
C29 C21 C22 C26 -121(6) 2_566 2_566
C20 C21 C22 C26 -117(4) . 2_566
C28 C21 C22 C26 -115(4) 2_566 2_566
C25 C21 C22 C26 -115(4) 2_566 2_566
C29 C21 C22 C25 -6(7) 2_566 2_566
C20 C21 C22 C25 -2(4) . 2_566
C28 C21 C22 C25 0(2) 2_566 2_566
C29 C21 C22 C23 -164(6) 2_566 .
C20 C21 C22 C23 -161(3) . .
C28 C21 C22 C23 -158.3(9) 2_566 .
C25 C21 C22 C23 -159(2) 2_566 .
C29 C21 C22 C27 23(6) 2_566 .
C20 C21 C22 C27 26(3) . .
C28 C21 C22 C27 28.6(16) 2_566 .
C25 C21 C22 C27 28.5(16) 2_566 .
C29 C21 C22 C28 -6(5) 2_566 2_566
C20 C21 C22 C28 -3(3) . 2_566
C25 C21 C22 C28 0(2) 2_566 2_566
C25 C22 C23 C26 0.0(15) 2_566 2_566
C27 C22 C23 C26 -42(2) . 2_566
C21 C22 C23 C26 144(3) . 2_566
C28 C22 C23 C26 112(3) 2_566 2_566
C26 C22 C23 C24 42(2) 2_566 .
C25 C22 C23 C24 42(3) 2_566 .
C27 C22 C23 C24 0.0 . .
C21 C22 C23 C24 -173.9(11) . .
C28 C22 C23 C24 153.8(16) 2_566 .
C26 C22 C23 C27 27.6(15) 2_566 2_566
C25 C22 C23 C27 28(2) 2_566 2_566
C27 C22 C23 C27 -14.0(8) . 2_566
C21 C22 C23 C27 172.1(15) . 2_566
C28 C22 C23 C27 139.8(19) 2_566 2_566
C26 C23 C24 C27 0.0(9) 2_566 2_566
C22 C23 C24 C27 -24.1(15) . 2_566
C26 C23 C24 C25 24.1(15) 2_566 .
C22 C23 C24 C25 0.0 . .
C27 C23 C24 C25 24.1(15) 2_566 .
C22 C23 C24 C26 -24.1(15) . 2_566
C27 C23 C24 C26 0.0(9) 2_566 2_566
C23 C24 C25 C27 -42(2) . 2_566
C26 C24 C25 C27 -28.0(15) 2_566 2_566
C27 C24 C25 C22 0.0(7) 2_566 2_566
C23 C24 C25 C22 -42(2) . 2_566
C26 C24 C25 C22 -28.0(15) 2_566 2_566
C27 C24 C25 C26 42(2) 2_566 .
C23 C24 C25 C26 0.0 . .
C26 C24 C25 C26 14.1(8) 2_566 .
C27 C24 C25 C28 -137(3) 2_566 .
C23 C24 C25 C28 -178.8(11) . .
C26 C24 C25 C28 -164.7(15) 2_566 .
C27 C24 C25 C21 -98(3) 2_566 2_566
C23 C24 C25 C21 -140.2(17) . 2_566
C26 C24 C25 C21 -126.1(19) 2_566 2_566
C27 C25 C26 C22 -109(3) 2_566 2_566
C24 C25 C26 C22 -138(2) . 2_566
C28 C25 C26 C22 40(2) . 2_566
C21 C25 C26 C22 25.0(19) 2_566 2_566
C27 C25 C26 C23 -109(4) 2_566 2_566
C22 C25 C26 C23 0.0(18) 2_566 2_566
C24 C25 C26 C23 -138(3) . 2_566
C28 C25 C26 C23 40(3) . 2_566
C21 C25 C26 C23 25(3) 2_566 2_566
C27 C25 C26 C27 29.7(14) 2_566 .
C22 C25 C26 C27 138(2) 2_566 .
C24 C25 C26 C27 0.0 . .
C28 C25 C26 C27 178.8(11) . .
C21 C25 C26 C27 163.3(8) 2_566 .
C22 C25 C26 C27 109(3) 2_566 2_566
C24 C25 C26 C27 -29.7(14) . 2_566
C28 C25 C26 C27 149(2) . 2_566
C21 C25 C26 C27 133.6(19) 2_566 2_566
C27 C25 C26 C24 0(2) 2_566 2_566
C22 C25 C26 C24 109(4) 2_566 2_566
C24 C25 C26 C24 -30(2) . 2_566
C28 C25 C26 C24 149(3) . 2_566
C21 C25 C26 C24 134(3) 2_566 2_566
C22 C26 C27 C25 0.0(19) 2_566 2_566
C23 C26 C27 C25 99(4) 2_566 2_566
C25 C26 C27 C25 -57(3) . 2_566
C27 C26 C27 C25 -41(3) 2_566 2_566
C24 C26 C27 C25 99(4) 2_566 2_566
C22 C26 C27 C24 -99(3) 2_566 2_566
C23 C26 C27 C24 0.0(9) 2_566 2_566
C25 C26 C27 C24 -156(2) . 2_566
C27 C26 C27 C24 -140(3) 2_566 2_566
C22 C26 C27 C22 57(2) 2_566 .
C23 C26 C27 C22 156(2) 2_566 .
C25 C26 C27 C22 0.0 . .
C27 C26 C27 C22 15.8(8) 2_566 .
C24 C26 C27 C22 156(2) 2_566 .
C22 C26 C27 C26 41.3(18) 2_566 2_566
C23 C26 C27 C26 140(3) 2_566 2_566
C25 C26 C27 C26 -15.8(9) . 2_566
C27 C26 C27 C26 0.0(6) 2_566 2_566
C24 C26 C27 C26 140(3) 2_566 2_566
C22 C26 C27 C23 -99(3) 2_566 2_566
C25 C26 C27 C23 -156(2) . 2_566
C27 C26 C27 C23 -140(3) 2_566 2_566
C24 C26 C27 C23 0.0(9) 2_566 2_566
C26 C22 C27 C25 108(4) 2_566 2_566
C23 C22 C27 C25 138(3) . 2_566
C21 C22 C27 C25 -50(2) . 2_566
C28 C22 C27 C25 -29(2) 2_566 2_566
C26 C22 C27 C24 108(4) 2_566 2_566
C25 C22 C27 C24 0.0(14) 2_566 2_566
C23 C22 C27 C24 138(3) . 2_566
C21 C22 C27 C24 -50(3) . 2_566
C28 C22 C27 C24 -29(3) 2_566 2_566
C26 C22 C27 C26 -29.5(16) 2_566 .
C25 C22 C27 C26 -138(3) 2_566 .
C23 C22 C27 C26 0.0 . .
C21 C22 C27 C26 172.4(14) . .
C28 C22 C27 C26 -167.1(8) 2_566 .
C25 C22 C27 C26 -108(4) 2_566 2_566
C23 C22 C27 C26 29.5(16) . 2_566
C21 C22 C27 C26 -158(3) . 2_566
C28 C22 C27 C26 -138(2) 2_566 2_566
C26 C22 C27 C23 0(2) 2_566 2_566
C25 C22 C27 C23 -108(4) 2_566 2_566
C23 C22 C27 C23 29(2) . 2_566
C21 C22 C27 C23 -158(3) . 2_566
C28 C22 C27 C23 -138(3) 2_566 2_566
C27 C25 C28 C20 90(9) 2_566 2_566
C22 C25 C28 C20 -8(9) 2_566 2_566
C26 C25 C28 C20 -31(9) . 2_566
C24 C25 C28 C20 148(8) . 2_566
C21 C25 C28 C20 -8(8) 2_566 2_566
C27 C25 C28 C29 94(4) 2_566 .
C22 C25 C28 C29 -3(3) 2_566 .
C26 C25 C28 C29 -26(2) . .
C24 C25 C28 C29 152(2) . .
C21 C25 C28 C29 -3(2) 2_566 .
C27 C25 C28 C21 97(3) 2_566 2_566
C22 C25 C28 C21 -0.2(18) 2_566 2_566
C26 C25 C28 C21 -23.7(14) . 2_566
C24 C25 C28 C21 155.1(11) . 2_566
C27 C25 C28 C22 97(3) 2_566 2_566
C26 C25 C28 C22 -23.5(13) . 2_566
C24 C25 C28 C22 155.3(18) . 2_566
C21 C25 C28 C22 0.2(18) 2_566 2_566
C21 C28 C29 C20 179(11) 2_566 2_566
C25 C28 C29 C20 -176(8) . 2_566
C22 C28 C29 C20 -178(9) 2_566 2_566
C20 C28 C29 C21 -179(11) 2_566 2_566
C25 C28 C29 C21 5(4) . 2_566
C22 C28 C29 C21 3(3) 2_566 2_566
C20 C28 C29 C19 -3(7) 2_566 2_566
C21 C28 C29 C19 177(5) 2_566 2_566
C25 C28 C29 C19 -178.5(17) . 2_566
C22 C28 C29 C19 180(2) 2_566 2_566
O1 Co N1 C5 -148.5(4) . .
O2 Co N1 C5 -37.6(4) 2_657 .
N2 Co N1 C5 127(3) 1_445 .
O3 Co N1 C5 56.2(4) . .
O4 Co N1 C5 115.3(4) . .
C19 Co N1 C5 85.7(4) . .
O1 Co N1 C1 37.1(4) . .
O2 Co N1 C1 148.0(4) 2_657 .
N2 Co N1 C1 -47(3) 1_445 .
O3 Co N1 C1 -118.3(4) . .
O4 Co N1 C1 -59.1(4) . .
C19 Co N1 C1 -88.7(4) . .
C5 N1 C1 C2 0.3(7) . .
Co N1 C1 C2 174.8(4) . .
N1 C1 C2 C3 0.6(9) . .
C1 C2 C3 C4 -1.4(8) . .
C1 C2 C3 C6 179.9(6) . .
C2 C3 C4 C5 1.5(8) . .
C6 C3 C4 C5 -179.9(6) . .
C1 N1 C5 C4 -0.2(7) . .
Co N1 C5 C4 -175.0(4) . .
C3 C4 C5 N1 -0.7(9) . .
C4 C3 C6 C7 -33.0(10) . .
C2 C3 C6 C7 145.6(7) . .
C3 C6 C7 C8 176.5(6) . .
C6 C7 C8 C9A 54.6(14) . .
C6 C7 C8 C12A -110.3(10) . .
C12A C8 C9A C10A -6.9(19) . .
C7 C8 C9A C10A -172.6(12) . .
C11A N2 C10A C9A 19(2) . .
Co N2 C10A C9A -176.6(12) 1_665 .
C8 C9A C10A N2 -10(2) . .
C10A N2 C11A C12A -12.6(16) . .
Co N2 C11A C12A -176.0(8) 1_665 .
N2 C11A C12A C8 -3.8(18) . .
C9A C8 C12A C11A 13.1(16) . .
C7 C8 C12A C11A 179.7(9) . .
